data_4070988
loop_
_publ_author_name
'He, Xuyang'
'Hurley, Erin'
'Noll, Bruce C.'
'Henderson, Kenneth W.'

_publ_section_title
;
 Regio- and Stereoselective Enolizations Using Calcium
 Bis(hexamethyldisilazide) as a Base: Synthetic, Solid-State, and Solution
 Studies
;
_journal_issue 13
_journal_name_full Organometallics
_journal_page_first 3094
_journal_paper_doi 10.1021/om7011908
_journal_volume 27
_journal_year 2008
_chemical_compound_source synthesized
_chemical_formula_moiety 'C33 H55 Ca N O4 Si2'
_chemical_formula_sum 'C33 H55 Ca N O4 Si2'
_chemical_formula_weight 626.04
_space_group_IT_number 4
_symmetry_cell_setting monoclinic
_symmetry_Int_Tables_number 4
_symmetry_space_group_name_Hall 'P 2yb'
_symmetry_space_group_name_H-M 'P 1 21 1'
_atom_sites_solution_hydrogens geom
_atom_sites_solution_primary direct
_atom_sites_solution_secondary difmap
_audit_creation_method SHELXL-97
_cell_angle_alpha 90.00
_cell_angle_beta 98.502(2)
_cell_angle_gamma 90.00
_cell_formula_units_Z 2
_cell_length_a 8.5176(3)
_cell_length_b 19.9843(7)
_cell_length_c 10.2846(4)
_cell_measurement_reflns_used 7668
_cell_measurement_temperature 100(2)
_cell_measurement_theta_max 30.6407
_cell_measurement_theta_min 2.2467
_cell_volume 1731.39(11)
_computing_cell_refinement 'APEX2/SAINT (Bruker, 2004)'
_computing_data_collection 'APEX2 (Bruker, 2004)'
_computing_data_reduction 'SAINT/XPREP (Bruker, 2004; Sheldrick, 2003)'
_computing_molecular_graphics 'XP (Sheldrick, 1998)'
_computing_publication_material 'XCIF (Sheldrick, 2001)/enCIFer (CCDC, 2004)'
_computing_structure_refinement 'XL (Sheldrick, 2001)'
_computing_structure_solution 'XS (Sheldrick, 2001)'
_diffrn_ambient_temperature 100(2)
_diffrn_detector_area_resol_mean 8.33
_diffrn_measured_fraction_theta_full 0.998
_diffrn_measured_fraction_theta_max 0.998
_diffrn_measurement_device_type 'Bruker X8-ApexII CCD diffractometer'
_diffrn_measurement_method '\f and \w scans'
_diffrn_radiation_monochromator graphite
_diffrn_radiation_probe x-ray
_diffrn_radiation_type MoK\a
_diffrn_radiation_wavelength 0.71073
_diffrn_reflns_av_R_equivalents 0.0318
_diffrn_reflns_av_sigmaI/netI 0.0294
_diffrn_reflns_limit_h_max 12
_diffrn_reflns_limit_h_min -12
_diffrn_reflns_limit_k_max 28
_diffrn_reflns_limit_k_min -28
_diffrn_reflns_limit_l_max 14
_diffrn_reflns_limit_l_min -14
_diffrn_reflns_number 46863
_diffrn_reflns_theta_full 30.51
_diffrn_reflns_theta_max 30.51
_diffrn_reflns_theta_min 2.00
_diffrn_source 'fine-focus sealed tube'
_diffrn_source_type 'Siemens KFFMO2K-90'
_exptl_absorpt_coefficient_mu 0.286
_exptl_absorpt_correction_T_max 0.95
_exptl_absorpt_correction_T_min 0.93
_exptl_absorpt_correction_type multi-scan
_exptl_absorpt_process_details
;
Sheldrick, G. M. (2004). SADABS. University of G\"ottingen, Germany.
;
_exptl_crystal_colour colorless
_exptl_crystal_density_diffrn 1.201
_exptl_crystal_density_method 'not measured'
_exptl_crystal_description block
_exptl_crystal_F_000 680
_exptl_crystal_recrystallization_method 'recrystallized from THF and hexane on cooling to 263 K'
_exptl_crystal_size_max 0.24
_exptl_crystal_size_mid 0.19
_exptl_crystal_size_min 0.18
_refine_diff_density_max 0.351
_refine_diff_density_min -0.197
_refine_diff_density_rms 0.042
_refine_ls_abs_structure_details 'Flack H D (1983), Acta Cryst. A39, 876-881'
_refine_ls_abs_structure_Flack -0.001(14)
_refine_ls_extinction_method none
_refine_ls_goodness_of_fit_ref 1.039
_refine_ls_hydrogen_treatment constr
_refine_ls_matrix_type full
_refine_ls_number_parameters 377
_refine_ls_number_reflns 10281
_refine_ls_number_restraints 1
_refine_ls_restrained_S_all 1.039
_refine_ls_R_factor_all 0.0297
_refine_ls_R_factor_gt 0.0274
_refine_ls_shift/su_max 0.001
_refine_ls_shift/su_mean 0.000
_refine_ls_structure_factor_coef Fsqd
_refine_ls_weighting_details 'calc w=1/[\s^2^(Fo^2^)+(0.0423P)^2^+0.0598P] where P=(Fo^2^+2Fc^2^)/3'
_refine_ls_weighting_scheme calc
_refine_ls_wR_factor_gt 0.0674
_refine_ls_wR_factor_ref 0.0686
_reflns_number_gt 9783
_reflns_number_total 10281
_reflns_threshold_expression >2sigma(I)
_cod_data_source_file om7011908-file001.cif
_cod_data_source_block compound13
_cod_original_sg_symbol_H-M 'P 21'
_cod_database_code 4070988

loop_
_symmetry_equiv_pos_as_xyz
'x, y, z'
'-x, y+1/2, -z'

loop_
_atom_site_label
_atom_site_type_symbol
_atom_site_fract_x
_atom_site_fract_y
_atom_site_fract_z
_atom_site_U_iso_or_equiv
_atom_site_adp_type
_atom_site_occupancy
_atom_site_symmetry_multiplicity
_atom_site_calc_flag
_atom_site_refinement_flags
Ca1 Ca 0.59483(2) 0.310128(10) 0.37539(2) 0.01134(5) Uani 1 1 d .
N1 N 0.53844(11) 0.24149(5) 0.18852(9) 0.01370(18) Uani 1 1 d .
O1 O 0.47030(10) 0.38802(4) 0.46954(8) 0.01580(16) Uani 1 1 d .
O2 O 0.52048(10) 0.22221(4) 0.50767(8) 0.01722(17) Uani 1 1 d .
O3 O 0.84576(9) 0.30419(4) 0.51150(8) 0.01667(16) Uani 1 1 d .
O4 O 0.70288(10) 0.39603(4) 0.25772(8) 0.01755(17) Uani 1 1 d .
Si1 Si 0.67865(4) 0.190668(15) 0.14341(3) 0.01349(6) Uani 1 1 d .
Si2 Si 0.35195(4) 0.251374(17) 0.11075(3) 0.01700(7) Uani 1 1 d .
C1 C 0.98563(17) 0.46480(10) 0.78961(15) 0.0363(4) Uani 1 1 d .
H1 H 1.0953 0.4748 0.8128 0.044 Uiso 1 1 calc R
C2 C 0.88653(19) 0.50953(9) 0.71555(16) 0.0357(3) Uani 1 1 d .
H2 H 0.9282 0.5501 0.6865 0.043 Uiso 1 1 calc R
C3 C 0.72601(17) 0.49539(7) 0.68338(13) 0.0248(3) Uani 1 1 d .
H3 H 0.6581 0.5267 0.6335 0.030 Uiso 1 1 calc R
C4 C 0.66348(14) 0.43594(6) 0.72325(11) 0.0165(2) Uani 1 1 d .
C5 C 0.76583(15) 0.39126(7) 0.79639(12) 0.0213(2) Uani 1 1 d .
H5 H 0.7258 0.3501 0.8240 0.026 Uiso 1 1 calc R
C6 C 0.92573(16) 0.40606(8) 0.82963(13) 0.0299(3) Uani 1 1 d .
H6 H 0.9941 0.3752 0.8805 0.036 Uiso 1 1 calc R
C7 C 0.48782(14) 0.42164(6) 0.69331(11) 0.0160(2) Uani 1 1 d .
H7A H 0.4309 0.4517 0.7470 0.019 Uiso 1 1 calc R
H7B H 0.4683 0.3750 0.7193 0.019 Uiso 1 1 calc R
C8 C 0.42016(13) 0.43091(6) 0.54907(11) 0.0138(2) Uani 1 1 d .
C9 C 0.31509(14) 0.48181(6) 0.51677(12) 0.0154(2) Uani 1 1 d .
H9 H 0.2900 0.5076 0.5885 0.019 Uiso 1 1 calc R
C10 C 0.23628(13) 0.50206(6) 0.38811(12) 0.0159(2) Uani 1 1 d .
C11 C 0.26303(15) 0.47248(6) 0.26990(12) 0.0194(2) Uani 1 1 d .
H11 H 0.3363 0.4365 0.2719 0.023 Uiso 1 1 calc R
C12 C 0.18439(16) 0.49475(7) 0.14982(13) 0.0245(3) Uani 1 1 d .
H12 H 0.2032 0.4733 0.0711 0.029 Uiso 1 1 calc R
C13 C 0.07867(16) 0.54786(7) 0.14331(14) 0.0249(3) Uani 1 1 d .
H13 H 0.0258 0.5632 0.0609 0.030 Uiso 1 1 calc R
C14 C 0.05153(15) 0.57816(6) 0.25868(15) 0.0242(3) Uani 1 1 d .
H14 H -0.0200 0.6148 0.2554 0.029 Uiso 1 1 calc R
C15 C 0.12742(14) 0.55570(6) 0.37871(13) 0.0203(2) Uani 1 1 d .
H15 H 0.1058 0.5769 0.4569 0.024 Uiso 1 1 calc R
C16 C 0.76148(15) 0.21955(7) -0.00722(12) 0.0197(2) Uani 1 1 d .
H16A H 0.8293 0.2587 0.0149 0.030 Uiso 1 1 calc R
H16B H 0.6740 0.2315 -0.0763 0.030 Uiso 1 1 calc R
H16C H 0.8242 0.1834 -0.0386 0.030 Uiso 1 1 calc R
C17 C 0.61668(17) 0.10123(6) 0.11195(14) 0.0254(3) Uani 1 1 d .
H17A H 0.5412 0.0985 0.0304 0.038 Uiso 1 1 calc R
H17B H 0.5663 0.0846 0.1854 0.038 Uiso 1 1 calc R
H17C H 0.7103 0.0739 0.1037 0.038 Uiso 1 1 calc R
C18 C 0.85488(15) 0.18648(7) 0.27591(12) 0.0217(2) Uani 1 1 d .
H18A H 0.8246 0.1643 0.3535 0.033 Uiso 1 1 calc R
H18B H 0.8923 0.2319 0.2993 0.033 Uiso 1 1 calc R
H18C H 0.9400 0.1610 0.2442 0.033 Uiso 1 1 calc R
C19 C 0.22204(15) 0.28524(7) 0.22763(13) 0.0233(3) Uani 1 1 d .
H19A H 0.2701 0.3258 0.2696 0.035 Uiso 1 1 calc R
H19B H 0.2110 0.2516 0.2950 0.035 Uiso 1 1 calc R
H19C H 0.1171 0.2960 0.1793 0.035 Uiso 1 1 calc R
C20 C 0.33811(19) 0.31160(11) -0.03019(15) 0.0441(4) Uani 1 1 d .
H20A H 0.4091 0.2971 -0.0915 0.066 Uiso 1 1 calc R
H20B H 0.3693 0.3563 0.0031 0.066 Uiso 1 1 calc R
H20C H 0.2287 0.3128 -0.0758 0.066 Uiso 1 1 calc R
C21 C 0.24782(18) 0.17340(9) 0.04109(18) 0.0402(4) Uani 1 1 d .
H21A H 0.2503 0.1397 0.1106 0.060 Uiso 1 1 calc R
H21B H 0.3016 0.1559 -0.0297 0.060 Uiso 1 1 calc R
H21C H 0.1373 0.1840 0.0061 0.060 Uiso 1 1 calc R
C22 C 0.51119(14) 0.22851(6) 0.64652(11) 0.0150(2) Uani 1 1 d .
H22A H 0.4124 0.2518 0.6602 0.018 Uiso 1 1 calc R
H22B H 0.6031 0.2540 0.6916 0.018 Uiso 1 1 calc R
C23 C 0.51245(16) 0.15766(6) 0.69833(12) 0.0200(2) Uani 1 1 d .
H23A H 0.4551 0.1544 0.7751 0.024 Uiso 1 1 calc R
H23B H 0.6222 0.1410 0.7234 0.024 Uiso 1 1 calc R
C24 C 0.42606(15) 0.11932(6) 0.58031(12) 0.0180(2) Uani 1 1 d .
H24A H 0.4544 0.0712 0.5847 0.022 Uiso 1 1 calc R
H24B H 0.3095 0.1240 0.5740 0.022 Uiso 1 1 calc R
C25 C 0.48717(17) 0.15343(6) 0.46701(12) 0.0211(2) Uani 1 1 d .
H25A H 0.5848 0.1312 0.4475 0.025 Uiso 1 1 calc R
H25B H 0.4064 0.1519 0.3872 0.025 Uiso 1 1 calc R
C26 C 0.97517(14) 0.35040(6) 0.49867(12) 0.0181(2) Uani 1 1 d .
H26A H 0.9523 0.3952 0.5326 0.022 Uiso 1 1 calc R
H26B H 0.9896 0.3549 0.4053 0.022 Uiso 1 1 calc R
C27 C 1.12364(13) 0.32088(6) 0.57910(12) 0.0188(2) Uani 1 1 d .
H27A H 1.1489 0.3438 0.6650 0.023 Uiso 1 1 calc R
H27B H 1.2160 0.3244 0.5313 0.023 Uiso 1 1 calc R
C28 C 1.07884(13) 0.24769(6) 0.59702(12) 0.0185(2) Uani 1 1 d .
H28A H 1.0984 0.2201 0.5212 0.022 Uiso 1 1 calc R
H28B H 1.1382 0.2287 0.6787 0.022 Uiso 1 1 calc R
C29 C 0.90298(13) 0.25287(6) 0.60515(12) 0.0178(2) Uani 1 1 d .
H29A H 0.8488 0.2098 0.5816 0.021 Uiso 1 1 calc R
H29B H 0.8854 0.2657 0.6949 0.021 Uiso 1 1 calc R
C30 C 0.72630(17) 0.46369(6) 0.30551(12) 0.0217(3) Uani 1 1 d .
H30A H 0.8406 0.4731 0.3326 0.026 Uiso 1 1 calc R
H30B H 0.6695 0.4714 0.3815 0.026 Uiso 1 1 calc R
C31 C 0.65854(15) 0.50736(6) 0.19009(12) 0.0186(2) Uani 1 1 d .
H31A H 0.7190 0.5496 0.1895 0.022 Uiso 1 1 calc R
H31B H 0.5457 0.5181 0.1932 0.022 Uiso 1 1 calc R
C32 C 0.67606(19) 0.46453(7) 0.06927(13) 0.0253(3) Uani 1 1 d .
H32A H 0.5722 0.4584 0.0132 0.030 Uiso 1 1 calc R
H32B H 0.7507 0.4856 0.0163 0.030 Uiso 1 1 calc R
C33 C 0.74068(17) 0.39799(6) 0.12566(12) 0.0227(3) Uani 1 1 d .
H33A H 0.6898 0.3603 0.0731 0.027 Uiso 1 1 calc R
H33B H 0.8569 0.3955 0.1264 0.027 Uiso 1 1 calc R

loop_
_atom_site_aniso_label
_atom_site_aniso_U_11
_atom_site_aniso_U_22
_atom_site_aniso_U_33
_atom_site_aniso_U_23
_atom_site_aniso_U_13
_atom_site_aniso_U_12
Ca1 0.01336(9) 0.01014(9) 0.01047(9) 0.00021(8) 0.00161(7) -0.00013(8)
N1 0.0149(4) 0.0139(4) 0.0122(4) -0.0007(3) 0.0017(3) -0.0012(3)
O1 0.0179(4) 0.0152(4) 0.0146(4) -0.0016(3) 0.0033(3) 0.0021(3)
O2 0.0276(4) 0.0121(4) 0.0124(4) -0.0001(3) 0.0042(3) -0.0051(3)
O3 0.0134(3) 0.0159(4) 0.0198(4) 0.0028(3) -0.0005(3) -0.0001(3)
O4 0.0273(4) 0.0114(4) 0.0150(4) 0.0007(3) 0.0066(3) -0.0029(3)
Si1 0.01625(14) 0.01134(14) 0.01281(14) -0.00048(11) 0.00189(11) 0.00031(11)
Si2 0.01334(13) 0.02409(17) 0.01337(14) -0.00316(13) 0.00131(11) 0.00021(12)
C1 0.0212(6) 0.0602(11) 0.0270(7) -0.0179(7) 0.0015(6) -0.0074(7)
C2 0.0370(8) 0.0400(9) 0.0304(7) -0.0075(7) 0.0064(6) -0.0199(7)
C3 0.0295(6) 0.0222(6) 0.0215(6) -0.0003(5) 0.0002(5) -0.0049(5)
C4 0.0212(5) 0.0174(5) 0.0107(5) -0.0033(4) 0.0016(4) -0.0005(4)
C5 0.0259(6) 0.0221(6) 0.0156(5) -0.0028(5) 0.0023(5) 0.0049(5)
C6 0.0240(6) 0.0439(9) 0.0199(6) -0.0088(6) -0.0027(5) 0.0107(6)
C7 0.0186(5) 0.0161(5) 0.0137(5) 0.0001(4) 0.0034(4) 0.0000(4)
C8 0.0146(5) 0.0141(5) 0.0132(5) 0.0001(4) 0.0034(4) -0.0023(4)
C9 0.0173(5) 0.0137(5) 0.0158(5) -0.0013(4) 0.0043(4) -0.0009(4)
C10 0.0134(5) 0.0126(5) 0.0213(6) 0.0011(4) 0.0013(4) -0.0028(4)
C11 0.0203(5) 0.0186(6) 0.0191(6) 0.0027(5) 0.0020(5) 0.0027(4)
C12 0.0273(6) 0.0255(7) 0.0196(6) 0.0037(5) 0.0001(5) 0.0003(5)
C13 0.0209(6) 0.0236(6) 0.0277(7) 0.0090(5) -0.0050(5) -0.0032(5)
C14 0.0187(6) 0.0158(6) 0.0360(7) 0.0039(5) -0.0029(5) -0.0003(5)
C15 0.0177(5) 0.0147(5) 0.0279(6) -0.0030(5) 0.0014(5) -0.0006(4)
C16 0.0252(6) 0.0197(6) 0.0155(5) -0.0006(5) 0.0068(5) 0.0026(5)
C17 0.0304(7) 0.0139(6) 0.0324(7) -0.0024(5) 0.0064(6) -0.0009(5)
C18 0.0198(5) 0.0250(6) 0.0198(6) 0.0013(5) 0.0005(4) 0.0045(5)
C19 0.0171(5) 0.0283(6) 0.0256(6) -0.0065(5) 0.0062(5) -0.0010(5)
C20 0.0315(7) 0.0711(12) 0.0301(7) 0.0254(9) 0.0064(6) 0.0213(9)
C21 0.0207(6) 0.0471(10) 0.0507(10) -0.0316(8) -0.0012(6) -0.0049(6)
C22 0.0179(5) 0.0145(5) 0.0129(5) -0.0007(4) 0.0034(4) -0.0018(4)
C23 0.0309(6) 0.0152(5) 0.0140(5) 0.0026(4) 0.0038(5) -0.0025(5)
C24 0.0223(6) 0.0132(5) 0.0193(5) 0.0010(4) 0.0061(4) -0.0028(4)
C25 0.0357(7) 0.0121(5) 0.0164(5) -0.0024(4) 0.0069(5) -0.0063(5)
C26 0.0166(5) 0.0166(5) 0.0207(6) 0.0026(4) 0.0014(4) -0.0022(4)
C27 0.0136(5) 0.0215(6) 0.0209(5) 0.0012(5) 0.0007(4) -0.0014(4)
C28 0.0126(5) 0.0195(5) 0.0230(6) 0.0047(5) 0.0015(4) 0.0016(4)
C29 0.0145(5) 0.0185(5) 0.0201(5) 0.0057(5) 0.0019(4) 0.0005(4)
C30 0.0356(7) 0.0123(5) 0.0168(6) -0.0007(4) 0.0027(5) -0.0053(5)
C31 0.0242(6) 0.0148(5) 0.0178(5) -0.0010(4) 0.0061(5) 0.0000(5)
C32 0.0440(8) 0.0178(6) 0.0152(6) 0.0011(5) 0.0079(5) 0.0036(5)
C33 0.0358(7) 0.0159(6) 0.0192(6) 0.0013(5) 0.0139(5) 0.0024(5)

loop_
_atom_type_symbol
_atom_type_description
_atom_type_scat_dispersion_real
_atom_type_scat_dispersion_imag
_atom_type_scat_source
C C 0.0033 0.0016 'International Tables Vol C Tables 4.2.6.8 and 6.1.1.4'
H H 0.0000 0.0000 'International Tables Vol C Tables 4.2.6.8 and 6.1.1.4'
N N 0.0061 0.0033 'International Tables Vol C Tables 4.2.6.8 and 6.1.1.4'
O O 0.0106 0.0060 'International Tables Vol C Tables 4.2.6.8 and 6.1.1.4'
Si Si 0.0817 0.0704 'International Tables Vol C Tables 4.2.6.8 and 6.1.1.4'
Ca Ca 0.2262 0.3064 'International Tables Vol C Tables 4.2.6.8 and 6.1.1.4'

loop_
_geom_angle_atom_site_label_1
_geom_angle_atom_site_label_2
_geom_angle_atom_site_label_3
_geom_angle
O1 Ca1 N1 136.26(3)
O1 Ca1 O4 87.75(3)
N1 Ca1 O4 93.05(3)
O1 Ca1 O2 94.90(3)
N1 Ca1 O2 89.83(3)
O4 Ca1 O2 172.57(3)
O1 Ca1 O3 103.13(3)
N1 Ca1 O3 120.59(3)
O4 Ca1 O3 87.34(3)
O2 Ca1 O3 85.31(3)
Si2 N1 Si1 126.75(6)
Si2 N1 Ca1 112.62(5)
Si1 N1 Ca1 120.61(5)
C8 O1 Ca1 166.73(8)
C22 O2 C25 109.24(8)
C22 O2 Ca1 124.15(7)
C25 O2 Ca1 126.51(7)
C29 O3 C26 108.99(8)
C29 O3 Ca1 127.90(7)
C26 O3 Ca1 122.71(7)
C33 O4 C30 104.86(9)
C33 O4 Ca1 131.31(7)
C30 O4 Ca1 123.44(7)
N1 Si1 C18 110.54(5)
N1 Si1 C17 115.38(6)
C18 Si1 C17 104.91(6)
N1 Si1 C16 114.11(5)
C18 Si1 C16 104.73(6)
C17 Si1 C16 106.23(6)
N1 Si2 C20 112.98(7)
N1 Si2 C19 110.05(5)
C20 Si2 C19 106.75(7)
N1 Si2 C21 116.29(6)
C20 Si2 C21 105.37(9)
C19 Si2 C21 104.67(7)
C6 C1 C2 119.85(13)
C6 C1 H1 120.1
C2 C1 H1 120.1
C1 C2 C3 120.05(15)
C1 C2 H2 120.0
C3 C2 H2 120.0
C2 C3 C4 120.76(14)
C2 C3 H3 119.6
C4 C3 H3 119.6
C3 C4 C5 118.20(12)
C3 C4 C7 120.91(11)
C5 C4 C7 120.84(11)
C6 C5 C4 120.76(13)
C6 C5 H5 119.6
C4 C5 H5 119.6
C1 C6 C5 120.38(14)
C1 C6 H6 119.8
C5 C6 H6 119.8
C4 C7 C8 113.39(9)
C4 C7 H7A 108.9
C8 C7 H7A 108.9
C4 C7 H7B 108.9
C8 C7 H7B 108.9
H7A C7 H7B 107.7
O1 C8 C9 127.13(11)
O1 C8 C7 114.90(10)
C9 C8 C7 117.96(10)
C8 C9 C10 129.00(11)
C8 C9 H9 115.5
C10 C9 H9 115.5
C11 C10 C15 116.80(11)
C11 C10 C9 124.16(11)
C15 C10 C9 119.03(11)
C12 C11 C10 121.19(12)
C12 C11 H11 119.4
C10 C11 H11 119.4
C13 C12 C11 120.84(13)
C13 C12 H12 119.6
C11 C12 H12 119.6
C14 C13 C12 118.93(12)
C14 C13 H13 120.5
C12 C13 H13 120.5
C15 C14 C13 120.63(12)
C15 C14 H14 119.7
C13 C14 H14 119.7
C14 C15 C10 121.60(12)
C14 C15 H15 119.2
C10 C15 H15 119.2
Si1 C16 H16A 109.5
Si1 C16 H16B 109.5
H16A C16 H16B 109.5
Si1 C16 H16C 109.5
H16A C16 H16C 109.5
H16B C16 H16C 109.5
Si1 C17 H17A 109.5
Si1 C17 H17B 109.5
H17A C17 H17B 109.5
Si1 C17 H17C 109.5
H17A C17 H17C 109.5
H17B C17 H17C 109.5
Si1 C18 H18A 109.5
Si1 C18 H18B 109.5
H18A C18 H18B 109.5
Si1 C18 H18C 109.5
H18A C18 H18C 109.5
H18B C18 H18C 109.5
Si2 C19 H19A 109.5
Si2 C19 H19B 109.5
H19A C19 H19B 109.5
Si2 C19 H19C 109.5
H19A C19 H19C 109.5
H19B C19 H19C 109.5
Si2 C20 H20A 109.5
Si2 C20 H20B 109.5
H20A C20 H20B 109.5
Si2 C20 H20C 109.5
H20A C20 H20C 109.5
H20B C20 H20C 109.5
Si2 C21 H21A 109.5
Si2 C21 H21B 109.5
H21A C21 H21B 109.5
Si2 C21 H21C 109.5
H21A C21 H21C 109.5
H21B C21 H21C 109.5
O2 C22 C23 105.53(9)
O2 C22 H22A 110.6
C23 C22 H22A 110.6
O2 C22 H22B 110.6
C23 C22 H22B 110.6
H22A C22 H22B 108.8
C22 C23 C24 102.23(9)
C22 C23 H23A 111.3
C24 C23 H23A 111.3
C22 C23 H23B 111.3
C24 C23 H23B 111.3
H23A C23 H23B 109.2
C25 C24 C23 101.91(10)
C25 C24 H24A 111.4
C23 C24 H24A 111.4
C25 C24 H24B 111.4
C23 C24 H24B 111.4
H24A C24 H24B 109.3
O2 C25 C24 106.28(9)
O2 C25 H25A 110.5
C24 C25 H25A 110.5
O2 C25 H25B 110.5
C24 C25 H25B 110.5
H25A C25 H25B 108.7
O3 C26 C27 106.46(9)
O3 C26 H26A 110.4
C27 C26 H26A 110.4
O3 C26 H26B 110.4
C27 C26 H26B 110.4
H26A C26 H26B 108.6
C26 C27 C28 103.52(9)
C26 C27 H27A 111.1
C28 C27 H27A 111.1
C26 C27 H27B 111.1
C28 C27 H27B 111.1
H27A C27 H27B 109.0
C29 C28 C27 101.97(10)
C29 C28 H28A 111.4
C27 C28 H28A 111.4
C29 C28 H28B 111.4
C27 C28 H28B 111.4
H28A C28 H28B 109.2
O3 C29 C28 104.53(9)
O3 C29 H29A 110.8
C28 C29 H29A 110.8
O3 C29 H29B 110.8
C28 C29 H29B 110.8
H29A C29 H29B 108.9
O4 C30 C31 104.79(9)
O4 C30 H30A 110.8
C31 C30 H30A 110.8
O4 C30 H30B 110.8
C31 C30 H30B 110.8
H30A C30 H30B 108.9
C30 C31 C32 103.97(10)
C30 C31 H31A 111.0
C32 C31 H31A 111.0
C30 C31 H31B 111.0
C32 C31 H31B 111.0
H31A C31 H31B 109.0
C33 C32 C31 104.60(10)
C33 C32 H32A 110.8
C31 C32 H32A 110.8
C33 C32 H32B 110.8
C31 C32 H32B 110.8
H32A C32 H32B 108.9
O4 C33 C32 105.33(10)
O4 C33 H33A 110.7
C32 C33 H33A 110.7
O4 C33 H33B 110.7
C32 C33 H33B 110.7
H33A C33 H33B 108.8

loop_
_geom_bond_atom_site_label_1
_geom_bond_atom_site_label_2
_geom_bond_distance
Ca1 O1 2.1884(8)
Ca1 N1 2.3522(9)
Ca1 O4 2.3638(8)
Ca1 O2 2.3651(8)
Ca1 O3 2.3785(8)
N1 Si2 1.6811(10)
N1 Si1 1.6842(10)
O1 C8 1.2998(14)
O2 C22 1.4473(13)
O2 C25 1.4523(14)
O3 C29 1.4416(14)
O3 C26 1.4588(14)
O4 C33 1.4420(14)
O4 C30 1.4425(14)
Si1 C18 1.8742(13)
Si1 C17 1.8781(13)
Si1 C16 1.8852(12)
Si2 C20 1.8743(16)
Si2 C19 1.8764(13)
Si2 C21 1.8815(15)
C1 C6 1.367(2)
C1 C2 1.379(3)
C1 H1 0.9500
C2 C3 1.387(2)
C2 H2 0.9500
C3 C4 1.3885(18)
C3 H3 0.9500
C4 C5 1.3889(17)
C4 C7 1.5096(16)
C5 C6 1.3862(19)
C5 H5 0.9500
C6 H6 0.9500
C7 C8 1.5212(15)
C7 H7A 0.9900
C7 H7B 0.9900
C8 C9 1.3633(16)
C9 C10 1.4501(16)
C9 H9 0.9500
C10 C11 1.4006(18)
C10 C15 1.4112(16)
C11 C12 1.3882(17)
C11 H11 0.9500
C12 C13 1.3872(19)
C12 H12 0.9500
C13 C14 1.382(2)
C13 H13 0.9500
C14 C15 1.3811(19)
C14 H14 0.9500
C15 H15 0.9500
C16 H16A 0.9800
C16 H16B 0.9800
C16 H16C 0.9800
C17 H17A 0.9800
C17 H17B 0.9800
C17 H17C 0.9800
C18 H18A 0.9800
C18 H18B 0.9800
C18 H18C 0.9800
C19 H19A 0.9800
C19 H19B 0.9800
C19 H19C 0.9800
C20 H20A 0.9800
C20 H20B 0.9800
C20 H20C 0.9800
C21 H21A 0.9800
C21 H21B 0.9800
C21 H21C 0.9800
C22 C23 1.5122(16)
C22 H22A 0.9900
C22 H22B 0.9900
C23 C24 1.5290(17)
C23 H23A 0.9900
C23 H23B 0.9900
C24 C25 1.5075(17)
C24 H24A 0.9900
C24 H24B 0.9900
C25 H25A 0.9900
C25 H25B 0.9900
C26 C27 1.5238(16)
C26 H26A 0.9900
C26 H26B 0.9900
C27 C28 1.5296(17)
C27 H27A 0.9900
C27 H27B 0.9900
C28 C29 1.5161(15)
C28 H28A 0.9900
C28 H28B 0.9900
C29 H29A 0.9900
C29 H29B 0.9900
C30 C31 1.5171(17)
C30 H30A 0.9900
C30 H30B 0.9900
C31 C32 1.5342(17)
C31 H31A 0.9900
C31 H31B 0.9900
C32 C33 1.5208(18)
C32 H32A 0.9900
C32 H32B 0.9900
C33 H33A 0.9900
C33 H33B 0.9900
